data_1530086
loop_
_publ_author_name
'Hibble, S.J.'
'Cheetham, A.K.'
'Koehler, J.'
'Simon, A.'

_publ_section_title
;
 The Characterization by Analytical Electron Microscopy and Single Crystal
 X-Ray Diffraction of Ba Nb8 O14, A Metal Oxide Containing Octahedral Nb6
 O12 Clusters
;
_journal_name_full 'Journal of the Less-Common Metals'
_journal_page_first 271
_journal_page_last 283
_journal_volume 154
_journal_year 1989
_chemical_formula_sum 'Ba Nb8 O14'
_chemical_name_systematic 'Ba (Nb8 O14)'
_space_group_IT_number 64
_symmetry_space_group_name_Hall '-C 2ac 2'
_symmetry_space_group_name_H-M 'C m c a'
_cell_angle_alpha 90
_cell_angle_beta 90
_cell_angle_gamma 90
_cell_formula_units_Z 8
_cell_length_a 23.8
_cell_length_b 10.33
_cell_length_c 9.325
_cell_volume 2292.589
_citation_journal_id_ASTM JCOMAH
_cod_data_source_file Hibble_JCOMAH_1989_1829.cif
_cod_data_source_block Ba1Nb8O14
_cod_original_cell_volume 2292.588
_cod_original_formula_sum 'Ba1 Nb8 O14'
_cod_database_code 1530086

loop_
_symmetry_equiv_pos_as_xyz
x,y,z
-x+1/2,-y,z+1/2
x,-y,-z
-x+1/2,y,-z+1/2
-x,-y,-z
x-1/2,y,-z-1/2
-x,y,z
x-1/2,-y,z-1/2
x+1/2,y+1/2,z
-x+1,-y+1/2,z+1/2
x+1/2,-y+1/2,-z
-x+1,y+1/2,-z+1/2
-x+1/2,-y+1/2,-z
x,y+1/2,-z-1/2
-x+1/2,y+1/2,z
x,-y+1/2,z-1/2

loop_
_atom_site_label
_atom_site_type_symbol
_atom_site_fract_x
_atom_site_fract_y
_atom_site_fract_z
_atom_site_occupancy
_atom_site_U_iso_or_equiv
Nb5 Nb+3 0.24675 0.3155 -0.1389 0.504 0.0
O7 O-2 0.1884 -0.0932 -0.2466 1 0.0
O4 O-2 -0.0626 0.2535 -0.0087 1 0.0
O6 O-2 0.1252 0.3439 0.2415 1 0.0
Ba1 Ba+2 0.63531 0 0 1 0.0
O1 O-2 0 0 0 1 0.0
O8 O-2 0.1883 0.2441 -0.0016 1 0.0
O3 O-2 0 0.5 0 1 0.0
Nb2 Nb+3 0.18266 0.07482 -0.124 1 0.0
O10 O-2 0.25 0.1633 0.75 1 0.0
O9 O-2 0.247 0 0 1 0.0
O2 O-2 0 0.1839 -0.2309 1 0.0
Nb4 Nb+3 0 0.3398 -0.1169 1 0.0
O5 O-2 0.062 0.5844 0.2416 1 0.0
Nb3 Nb+3 0.06664 0.07739 -0.12526 1 0.0
Nb1 Nb+3 0.12225 0.1637 0.11814 1 0.0
